data_2241819
loop_
_publ_author_name
'Gopinath, S.'
'Sethusankar, K.'
'Stoeckli-Evans, Helen'
'Rafiq, Muhamad'
'Mohanakrishnan, Arasambattu K.'

_publ_section_title
;
 Crystal structure of
 6-(<i>p</i>-tolyl)benzo[<i>b</i>]naphtho[2,3-<i>d</i>]thiophene and of an
 orthorhombic polymorph of
 7-phenylanthra[2,3-<i>b</i>]benzo[<i>d</i>]thiophene
;
_journal_coeditor_code LH5819
_journal_issue 9
_journal_name_full 'Acta Crystallographica Section E'
_journal_page_first 1310
_journal_page_last 1314
_journal_paper_doi 10.1107/S2056989016012937
_journal_volume 72
_journal_year 2016
_chemical_formula_iupac 'C26 H16 S'
_chemical_formula_moiety 'C26 H16 S'
_chemical_formula_sum 'C26 H16 S'
_chemical_formula_weight 360.45
_chemical_name_common
;
14-Phenyl-10-thiapentacyclo[11.8.0.0^3,11^.0^4,9^.0^15,20^]\
henicosa-1,3(11),4(9),57,12,14,16,18,20-decaene
;
_chemical_name_systematic
;
7-Phenylanthra[2,3-<i>b</i>]benzo[<i>d</i>]thiophene
;
_space_group_IT_number 56
_symmetry_cell_setting orthorhombic
_symmetry_space_group_name_Hall '-P 2ab 2ac'
_symmetry_space_group_name_H-M 'P c c n'
_atom_sites_solution_hydrogens geom
_atom_sites_solution_primary direct
_atom_sites_solution_secondary difmap
_audit_creation_method SHELXL-97
_cell_angle_alpha 90.00
_cell_angle_beta 90.00
_cell_angle_gamma 90.00
_cell_formula_units_Z 8
_cell_length_a 12.2159(8)
_cell_length_b 33.1138(4)
_cell_length_c 8.8993(5)
_cell_measurement_reflns_used 3171
_cell_measurement_temperature 296(2)
_cell_measurement_theta_max 25.00
_cell_measurement_theta_min 2.46
_cell_volume 3599.9(3)
_computing_cell_refinement
;
SAINT (Bruker, 2008)
;
_computing_data_collection
;
APEX2 (Bruker, 2008)
;
_computing_data_reduction
;
SAINT (Bruker, 2008)
;
_computing_molecular_graphics
;
ORTEP-3 for Windows (Farrugia, 2012) and Mercury (Macrae <i>et al.</i>,
2008)
;
_computing_publication_material
;
SHELXL97 (Sheldrick, 2008) and PLATON (Spek, 2009)
;
_computing_structure_refinement
;
SHELXL97 (Sheldrick, 2008)
;
_computing_structure_solution
;
SHELXS97 (Sheldrick, 2008)
;
_diffrn_ambient_temperature 296(2)
_diffrn_measured_fraction_theta_full 0.999
_diffrn_measured_fraction_theta_max 0.999
_diffrn_measurement_device_type 'Bruker Kappa APEXII CCD'
_diffrn_measurement_method '\w & \f scans'
_diffrn_radiation_monochromator graphite
_diffrn_radiation_source 'fine-focus sealed tube'
_diffrn_radiation_type MoK\a
_diffrn_radiation_wavelength 0.71073
_diffrn_reflns_av_R_equivalents 0.0357
_diffrn_reflns_av_sigmaI/netI 0.0166
_diffrn_reflns_limit_h_max 14
_diffrn_reflns_limit_h_min -14
_diffrn_reflns_limit_k_max 39
_diffrn_reflns_limit_k_min -39
_diffrn_reflns_limit_l_max 9
_diffrn_reflns_limit_l_min -10
_diffrn_reflns_number 43542
_diffrn_reflns_theta_full 25.00
_diffrn_reflns_theta_max 25.00
_diffrn_reflns_theta_min 2.46
_exptl_absorpt_coefficient_mu 0.187
_exptl_absorpt_correction_T_max 0.9548
_exptl_absorpt_correction_T_min 0.9461
_exptl_absorpt_correction_type multi-scan
_exptl_absorpt_process_details
;
(SADABS; Bruker, 2008)
;
_exptl_crystal_colour colourless
_exptl_crystal_density_diffrn 1.330
_exptl_crystal_density_method 'not measured'
_exptl_crystal_description block
_exptl_crystal_F_000 1504
_exptl_crystal_size_max 0.30
_exptl_crystal_size_mid 0.25
_exptl_crystal_size_min 0.25
_refine_diff_density_max 1.062
_refine_diff_density_min -0.396
_refine_ls_extinction_method none
_refine_ls_goodness_of_fit_ref 1.044
_refine_ls_hydrogen_treatment constr
_refine_ls_matrix_type full
_refine_ls_number_parameters 244
_refine_ls_number_reflns 3171
_refine_ls_number_restraints 0
_refine_ls_restrained_S_all 1.044
_refine_ls_R_factor_all 0.0755
_refine_ls_R_factor_gt 0.0589
_refine_ls_shift/su_max 0.000
_refine_ls_shift/su_mean 0.000
_refine_ls_structure_factor_coef Fsqd
_refine_ls_weighting_details 'calc w=1/[\s^2^(Fo^2^)+(0.0831P)^2^+5.3659P] where P=(Fo^2^+2Fc^2^)/3'
_refine_ls_weighting_scheme calc
_refine_ls_wR_factor_gt 0.1640
_refine_ls_wR_factor_ref 0.1820
_reflns_number_gt 2540
_reflns_number_total 3171
_reflns_threshold_expression >2sigma(I)
_cod_data_source_file lh5819sup1.cif
_cod_data_source_block II
_cod_database_code 2241819

loop_
_symmetry_equiv_pos_as_xyz
'x, y, z'
'-x+1/2, -y+1/2, z'
'-x, y+1/2, -z+1/2'
'x+1/2, -y, -z+1/2'
'-x, -y, -z'
'x-1/2, y-1/2, -z'
'x, -y-1/2, z-1/2'
'-x-1/2, y, z-1/2'

loop_
_atom_site_type_symbol
_atom_site_label
_atom_site_fract_x
_atom_site_fract_y
_atom_site_fract_z
_atom_site_U_iso_or_equiv
_atom_site_adp_type
_atom_site_calc_flag
_atom_site_refinement_flags
_atom_site_occupancy
_atom_site_symmetry_multiplicity
C C1 0.4387(2) 0.40078(9) 0.4515(3) 0.0366(7) Uani d . 1 1
C C2 0.4905(3) 0.42302(9) 0.3361(3) 0.0412(7) Uani d . 1 1
H H2 0.5423 0.4107 0.2749 0.049 Uiso calc R 1 1
C C3 0.4643(3) 0.46257(9) 0.3144(3) 0.0422(7) Uani d . 1 1
C C4 0.4365(3) 0.53427(10) 0.2336(4) 0.0494(8) Uani d . 1 1
C C5 0.4359(3) 0.57228(11) 0.1701(4) 0.0581(9) Uani d . 1 1
H H5 0.4836 0.5788 0.0923 0.070 Uiso calc R 1 1
C C6 0.3634(4) 0.60010(11) 0.2244(5) 0.0667(11) Uani d . 1 1
H H6 0.3614 0.6257 0.1819 0.080 Uiso calc R 1 1
C C7 0.2930(3) 0.59091(11) 0.3413(5) 0.0626(11) Uani d . 1 1
H H7 0.2442 0.6103 0.3762 0.075 Uiso calc R 1 1
C C8 0.2948(3) 0.55284(10) 0.4065(4) 0.0532(9) Uani d . 1 1
H H8 0.2479 0.5466 0.4855 0.064 Uiso calc R 1 1
C C9 0.3679(3) 0.52414(9) 0.3515(4) 0.0454(8) Uani d . 1 1
C C10 0.3829(3) 0.48249(9) 0.4034(4) 0.0416(7) Uani d . 1 1
C C11 0.3348(3) 0.46241(9) 0.5176(4) 0.0442(8) Uani d . 1 1
H H11 0.2827 0.4754 0.5764 0.053 Uiso calc R 1 1
C C12 0.3627(2) 0.42151(9) 0.5490(4) 0.0400(7) Uani d . 1 1
C C13 0.3191(3) 0.40108(10) 0.6711(4) 0.0432(7) Uani d . 1 1
H H13 0.2707 0.4145 0.7344 0.052 Uiso calc R 1 1
C C14 0.3452(2) 0.36119(9) 0.7016(3) 0.0402(7) Uani d . 1 1
C C15 0.3034(3) 0.34053(11) 0.8295(4) 0.0492(8) Uani d . 1 1
H H15 0.2612 0.3547 0.8986 0.059 Uiso calc R 1 1
C C16 0.3231(3) 0.30128(11) 0.8533(4) 0.0548(9) Uani d . 1 1
H H16 0.2945 0.2886 0.9379 0.066 Uiso calc R 1 1
C C17 0.3869(3) 0.27908(11) 0.7506(4) 0.0557(9) Uani d . 1 1
H H17 0.3987 0.2517 0.7666 0.067 Uiso calc R 1 1
C C18 0.4313(3) 0.29732(10) 0.6286(4) 0.0464(8) Uani d . 1 1
H H18 0.4737 0.2822 0.5626 0.056 Uiso calc R 1 1
C C19 0.4146(2) 0.33940(9) 0.5989(3) 0.0379(7) Uani d . 1 1
C C20 0.4605(2) 0.35934(9) 0.4753(3) 0.0359(7) Uani d . 1 1
C C21 0.5279(2) 0.33716(8) 0.3628(3) 0.0362(7) Uani d . 1 1
C C22 0.6302(3) 0.32209(9) 0.3981(4) 0.0466(8) Uani d . 1 1
H H22 0.6588 0.3261 0.4938 0.056 Uiso calc R 1 1
C C23 0.6905(3) 0.30109(10) 0.2926(4) 0.0538(9) Uani d . 1 1
H H23 0.7593 0.2912 0.3180 0.065 Uiso calc R 1 1
C C24 0.6502(3) 0.29467(10) 0.1514(4) 0.0530(9) Uani d . 1 1
H H24 0.6904 0.2799 0.0817 0.064 Uiso calc R 1 1
C C25 0.5496(3) 0.31020(11) 0.1135(4) 0.0534(9) Uani d . 1 1
H H25 0.5224 0.3064 0.0169 0.064 Uiso calc R 1 1
C C26 0.4887(3) 0.33134(10) 0.2176(4) 0.0478(8) Uani d . 1 1
H H26 0.4208 0.3418 0.1905 0.057 Uiso calc R 1 1
S S1 0.52265(8) 0.49395(3) 0.18065(10) 0.0547(3) Uani d . 1 1

loop_
_atom_site_aniso_label
_atom_site_aniso_U_11
_atom_site_aniso_U_22
_atom_site_aniso_U_33
_atom_site_aniso_U_12
_atom_site_aniso_U_13
_atom_site_aniso_U_23
C1 0.0346(15) 0.0381(15) 0.0371(15) 0.0019(12) -0.0045(13) -0.0064(13)
C2 0.0445(17) 0.0402(16) 0.0391(17) 0.0081(13) -0.0050(14) -0.0058(13)
C3 0.0466(18) 0.0413(17) 0.0388(17) 0.0005(14) -0.0070(14) -0.0041(13)
C4 0.0527(19) 0.0462(18) 0.0492(19) 0.0015(15) -0.0137(17) -0.0067(15)
C5 0.063(2) 0.055(2) 0.056(2) -0.0056(18) -0.0142(18) 0.0020(17)
C6 0.079(3) 0.0383(19) 0.083(3) -0.0056(18) -0.031(2) 0.0072(19)
C7 0.057(2) 0.0421(19) 0.089(3) 0.0117(16) -0.016(2) -0.0154(19)
C8 0.0470(19) 0.0497(19) 0.063(2) -0.0002(15) -0.0075(16) -0.0095(17)
C9 0.0474(18) 0.0382(16) 0.0506(19) 0.0015(14) -0.0136(15) -0.0088(14)
C10 0.0424(16) 0.0400(16) 0.0425(17) 0.0043(13) -0.0097(14) -0.0108(14)
C11 0.0428(17) 0.0422(16) 0.0477(19) 0.0079(14) -0.0018(15) -0.0117(14)
C12 0.0371(15) 0.0397(16) 0.0431(17) 0.0068(12) -0.0045(13) -0.0131(13)
C13 0.0381(16) 0.0488(18) 0.0429(17) 0.0036(13) 0.0049(14) -0.0106(14)
C14 0.0320(15) 0.0461(17) 0.0424(17) 0.0001(13) -0.0032(13) -0.0085(14)
C15 0.0404(17) 0.064(2) 0.0436(18) -0.0002(15) 0.0069(15) -0.0034(16)
C16 0.056(2) 0.060(2) 0.048(2) -0.0037(17) 0.0068(17) 0.0067(17)
C17 0.063(2) 0.0480(19) 0.056(2) -0.0015(16) 0.0022(18) 0.0074(17)
C18 0.0499(19) 0.0428(17) 0.0463(18) 0.0039(14) 0.0009(15) -0.0041(14)
C19 0.0346(15) 0.0414(16) 0.0378(16) 0.0013(12) -0.0052(13) -0.0063(13)
C20 0.0337(14) 0.0350(14) 0.0390(16) 0.0047(12) -0.0053(12) -0.0070(12)
C21 0.0395(16) 0.0313(14) 0.0378(16) 0.0015(12) -0.0001(13) -0.0026(12)
C22 0.0503(19) 0.0420(17) 0.0473(19) 0.0103(14) -0.0043(15) -0.0079(14)
C23 0.0486(19) 0.0469(18) 0.066(2) 0.0118(15) 0.0052(17) -0.0024(17)
C24 0.058(2) 0.0461(18) 0.055(2) 0.0043(16) 0.0195(18) -0.0078(16)
C25 0.062(2) 0.058(2) 0.0407(18) -0.0048(17) 0.0045(16) -0.0088(16)
C26 0.0431(17) 0.055(2) 0.0450(18) 0.0027(15) 0.0013(15) -0.0070(15)
S1 0.0709(6) 0.0480(5) 0.0453(5) 0.0081(4) 0.0074(4) 0.0035(4)

loop_
_atom_type_symbol
_atom_type_description
_atom_type_scat_dispersion_real
_atom_type_scat_dispersion_imag
_atom_type_scat_source
C C 0.0033 0.0016 'International Tables Vol C Tables 4.2.6.8 and 6.1.1.4'
H H 0.0000 0.0000 'International Tables Vol C Tables 4.2.6.8 and 6.1.1.4'
S S 0.1246 0.1234 'International Tables Vol C Tables 4.2.6.8 and 6.1.1.4'

loop_
_geom_angle_atom_site_label_1
_geom_angle_atom_site_label_2
_geom_angle_atom_site_label_3
_geom_angle
C20 C1 C2 122.0(3)
C20 C1 C12 119.5(3)
C2 C1 C12 118.5(3)
C3 C2 C1 119.9(3)
C3 C2 H2 120.1
C1 C2 H2 120.1
C2 C3 C10 121.9(3)
C2 C3 S1 125.2(3)
C10 C3 S1 112.9(2)
C5 C4 C9 121.9(3)
C5 C4 S1 125.7(3)
C9 C4 S1 112.3(3)
C6 C5 C4 118.3(4)
C6 C5 H5 120.9
C4 C5 H5 120.9
C5 C6 C7 121.4(3)
C5 C6 H6 119.3
C7 C6 H6 119.3
C6 C7 C8 120.3(3)
C6 C7 H7 119.9
C8 C7 H7 119.9
C7 C8 C9 118.9(4)
C7 C8 H8 120.6
C9 C8 H8 120.6
C8 C9 C4 119.3(3)
C8 C9 C10 127.7(3)
C4 C9 C10 113.0(3)
C11 C10 C3 119.5(3)
C11 C10 C9 130.2(3)
C3 C10 C9 110.3(3)
C10 C11 C12 120.8(3)
C10 C11 H11 119.6
C12 C11 H11 119.6
C13 C12 C11 121.7(3)
C13 C12 C1 119.1(3)
C11 C12 C1 119.2(3)
C12 C13 C14 122.0(3)
C12 C13 H13 119.0
C14 C13 H13 119.0
C13 C14 C15 122.2(3)
C13 C14 C19 119.2(3)
C15 C14 C19 118.6(3)
C16 C15 C14 121.9(3)
C16 C15 H15 119.0
C14 C15 H15 119.0
C15 C16 C17 120.2(3)
C15 C16 H16 119.9
C17 C16 H16 119.9
C18 C17 C16 120.6(3)
C18 C17 H17 119.7
C16 C17 H17 119.7
C17 C18 C19 121.6(3)
C17 C18 H18 119.2
C19 C18 H18 119.2
C20 C19 C18 123.1(3)
C20 C19 C14 119.9(3)
C18 C19 C14 117.0(3)
C19 C20 C1 120.0(3)
C19 C20 C21 121.1(3)
C1 C20 C21 118.8(3)
C22 C21 C26 118.2(3)
C22 C21 C20 121.7(3)
C26 C21 C20 120.1(3)
C23 C22 C21 120.6(3)
C23 C22 H22 119.7
C21 C22 H22 119.7
C22 C23 C24 120.8(3)
C22 C23 H23 119.6
C24 C23 H23 119.6
C25 C24 C23 119.3(3)
C25 C24 H24 120.3
C23 C24 H24 120.3
C24 C25 C26 120.5(3)
C24 C25 H25 119.8
C26 C25 H25 119.8
C25 C26 C21 120.5(3)
C25 C26 H26 119.7
C21 C26 H26 119.7
C3 S1 C4 91.43(16)

loop_
_geom_bond_atom_site_label_1
_geom_bond_atom_site_label_2
_geom_bond_distance
C1 C20 1.414(4)
C1 C2 1.414(4)
C1 C12 1.444(4)
C2 C3 1.362(4)
C2 H2 0.9300
C3 C10 1.431(4)
C3 S1 1.734(3)
C4 C5 1.380(5)
C4 C9 1.385(5)
C4 S1 1.764(4)
C5 C6 1.366(6)
C5 H5 0.9300
C6 C7 1.384(6)
C6 H6 0.9300
C7 C8 1.388(5)
C7 H7 0.9300
C8 C9 1.393(5)
C8 H8 0.9300
C9 C10 1.466(4)
C10 C11 1.350(5)
C11 C12 1.424(4)
C11 H11 0.9300
C12 C13 1.386(5)
C13 C14 1.386(4)
C13 H13 0.9300
C14 C15 1.423(5)
C14 C19 1.440(4)
C15 C16 1.338(5)
C15 H15 0.9300
C16 C17 1.408(5)
C16 H16 0.9300
C17 C18 1.356(5)
C17 H17 0.9300
C18 C19 1.433(4)
C18 H18 0.9300
C19 C20 1.400(4)
C20 C21 1.489(4)
C21 C22 1.382(4)
C21 C26 1.392(4)
C22 C23 1.381(5)
C22 H22 0.9300
C23 C24 1.366(5)
C23 H23 0.9300
C24 C25 1.374(5)
C24 H24 0.9300
C25 C26 1.380(5)
C25 H25 0.9300
C26 H26 0.9300

loop_
_geom_hbond_atom_site_label_D
_geom_hbond_atom_site_label_H
_geom_hbond_atom_site_label_A
_geom_hbond_site_symmetry_A
_geom_hbond_distance_DH
_geom_hbond_distance_HA
_geom_hbond_distance_DA
_geom_hbond_angle_DHA
C13 H13 Cg2 7_555 0.93 2.97 3.885(4) 168
C15 H15 Cg3 7_555 0.93 2.57 3.479(4) 166

loop_
_geom_torsion_atom_site_label_1
_geom_torsion_atom_site_label_2
_geom_torsion_atom_site_label_3
_geom_torsion_atom_site_label_4
_geom_torsion
C20 C1 C2 C3 177.9(3)
C12 C1 C2 C3 -3.1(4)
C1 C2 C3 C10 -1.6(5)
C1 C2 C3 S1 178.5(2)
C9 C4 C5 C6 -1.4(5)
S1 C4 C5 C6 179.9(3)
C4 C5 C6 C7 0.8(6)
C5 C6 C7 C8 0.1(6)
C6 C7 C8 C9 -0.5(5)
C7 C8 C9 C4 -0.1(5)
C7 C8 C9 C10 -179.9(3)
C5 C4 C9 C8 1.1(5)
S1 C4 C9 C8 180.0(2)
C5 C4 C9 C10 -179.2(3)
S1 C4 C9 C10 -0.2(3)
C2 C3 C10 C11 3.8(5)
S1 C3 C10 C11 -176.4(2)
C2 C3 C10 C9 -177.4(3)
S1 C3 C10 C9 2.5(3)
C8 C9 C10 C11 -3.0(6)
C4 C9 C10 C11 177.3(3)
C8 C9 C10 C3 178.4(3)
C4 C9 C10 C3 -1.4(4)
C3 C10 C11 C12 -1.0(5)
C9 C10 C11 C12 -179.6(3)
C10 C11 C12 C13 176.1(3)
C10 C11 C12 C1 -3.7(4)
C20 C1 C12 C13 4.9(4)
C2 C1 C12 C13 -174.1(3)
C20 C1 C12 C11 -175.3(3)
C2 C1 C12 C11 5.7(4)
C11 C12 C13 C14 179.5(3)
C1 C12 C13 C14 -0.7(5)
C12 C13 C14 C15 177.9(3)
C12 C13 C14 C19 -3.9(5)
C13 C14 C15 C16 175.5(3)
C19 C14 C15 C16 -2.7(5)
C14 C15 C16 C17 0.1(5)
C15 C16 C17 C18 1.6(6)
C16 C17 C18 C19 -0.5(5)
C17 C18 C19 C20 179.0(3)
C17 C18 C19 C14 -2.1(5)
C13 C14 C19 C20 4.3(4)
C15 C14 C19 C20 -177.5(3)
C13 C14 C19 C18 -174.7(3)
C15 C14 C19 C18 3.6(4)
C18 C19 C20 C1 178.8(3)
C14 C19 C20 C1 -0.1(4)
C18 C19 C20 C21 2.0(4)
C14 C19 C20 C21 -176.9(3)
C2 C1 C20 C19 174.5(3)
C12 C1 C20 C19 -4.5(4)
C2 C1 C20 C21 -8.6(4)
C12 C1 C20 C21 172.4(3)
C19 C20 C21 C22 -69.3(4)
C1 C20 C21 C22 113.8(3)
C19 C20 C21 C26 111.1(3)
C1 C20 C21 C26 -65.7(4)
C26 C21 C22 C23 -1.4(5)
C20 C21 C22 C23 179.0(3)
C21 C22 C23 C24 -0.2(5)
C22 C23 C24 C25 1.6(5)
C23 C24 C25 C26 -1.4(5)
C24 C25 C26 C21 -0.2(5)
C22 C21 C26 C25 1.6(5)
C20 C21 C26 C25 -178.8(3)
C2 C3 S1 C4 177.6(3)
C10 C3 S1 C4 -2.2(2)
C5 C4 S1 C3 -179.7(3)
C9 C4 S1 C3 1.4(3)

_cod_database_fobs_code 2241819
